data_7225023
loop_
_publ_author_name
'Jiang, Yan-Hong'
'Yan, Chao Guo'

_publ_section_title
;
 Indium chloride catalyzed three-component reaction for synthesis of
 2-((oxoindolin-3-yl)-4,5,6,7-tetrahydro-1H-indol-1-yl)benzamides
;
_journal_name_full 'RSC Adv.'
_journal_paper_doi 10.1039/C6RA08811B
_journal_year 2016
_chemical_formula_moiety 'C37 H30 Cl N3 O4'
_chemical_formula_sum 'C37 H30 Cl N3 O4'
_chemical_formula_weight 616.09
_chemical_name_systematic
; 
 ? 
;
_space_group_IT_number 2
_symmetry_cell_setting triclinic
_symmetry_space_group_name_Hall '-P 1'
_symmetry_space_group_name_H-M 'P -1'
_atom_sites_solution_hydrogens geom
_atom_sites_solution_primary direct
_atom_sites_solution_secondary difmap
_audit_block_doi 10.5517/cc1knqlj
_audit_creation_method SHELXL-97
_audit_update_record
;
2016-01-26 deposited with the CCDC.
2016-04-18 downloaded from the CCDC.
;
_cell_angle_alpha 65.562(6)
_cell_angle_beta 75.046(7)
_cell_angle_gamma 87.930(7)
_cell_formula_units_Z 2
_cell_length_a 11.044(3)
_cell_length_b 11.653(3)
_cell_length_c 13.855(4)
_cell_measurement_reflns_used 2793
_cell_measurement_temperature 296(2)
_cell_measurement_theta_max 24.04
_cell_measurement_theta_min 2.18
_cell_volume 1563.3(7)
_computing_cell_refinement 'Bruker SMART'
_computing_data_collection 'Bruker SMART'
_computing_data_reduction 'Bruker SAINT'
_computing_molecular_graphics 'Bruker SHELXTL'
_computing_publication_material 'Bruker SHELXTL'
_computing_structure_refinement 'SHELXL-97 (Sheldrick, 2008)'
_computing_structure_solution 'SHELXS-97 (Sheldrick, 2008)'
_diffrn_ambient_temperature 296(2)
_diffrn_measured_fraction_theta_full 0.969
_diffrn_measured_fraction_theta_max 0.969
_diffrn_measurement_device_type 'CCD area detector'
_diffrn_measurement_method 'phi and omega scans'
_diffrn_radiation_monochromator graphite
_diffrn_radiation_source 'fine-focus sealed tube'
_diffrn_radiation_type MoK\a
_diffrn_radiation_wavelength 0.71073
_diffrn_reflns_av_R_equivalents 0.1556
_diffrn_reflns_av_sigmaI/netI 0.2438
_diffrn_reflns_limit_h_max 12
_diffrn_reflns_limit_h_min -12
_diffrn_reflns_limit_k_max 13
_diffrn_reflns_limit_k_min -13
_diffrn_reflns_limit_l_max 16
_diffrn_reflns_limit_l_min -16
_diffrn_reflns_number 15424
_diffrn_reflns_theta_full 24.71
_diffrn_reflns_theta_max 24.71
_diffrn_reflns_theta_min 1.68
_exptl_absorpt_coefficient_mu 0.168
_exptl_absorpt_correction_T_max 0.967
_exptl_absorpt_correction_T_min 0.964
_exptl_absorpt_correction_type multi-scan
_exptl_absorpt_process_details sadabs
_exptl_crystal_colour colorless
_exptl_crystal_density_diffrn 1.309
_exptl_crystal_density_method 'not measured'
_exptl_crystal_description block
_exptl_crystal_F_000 644
_exptl_crystal_size_max 0.22
_exptl_crystal_size_mid 0.20
_exptl_crystal_size_min 0.20
_refine_diff_density_max 0.468
_refine_diff_density_min -0.380
_refine_diff_density_rms 0.099
_refine_ls_extinction_method none
_refine_ls_goodness_of_fit_ref 0.951
_refine_ls_hydrogen_treatment constr
_refine_ls_matrix_type full
_refine_ls_number_parameters 415
_refine_ls_number_reflns 5158
_refine_ls_number_restraints 4
_refine_ls_restrained_S_all 0.951
_refine_ls_R_factor_all 0.2478
_refine_ls_R_factor_gt 0.1046
_refine_ls_shift/su_max 0.000
_refine_ls_shift/su_mean 0.000
_refine_ls_structure_factor_coef Fsqd
_refine_ls_weighting_details 'calc w=1/[\s^2^(Fo^2^)+(0.1644P)^2^+0.0000P] where P=(Fo^2^+2Fc^2^)/3'
_refine_ls_weighting_scheme calc
_refine_ls_wR_factor_gt 0.2610
_refine_ls_wR_factor_ref 0.3222
_reflns_number_gt 2228
_reflns_number_total 5158
_reflns_threshold_expression >2sigma(I)
_cod_data_source_file c6ra08811b2.cif
_cod_data_source_block 1c
_cod_original_cell_volume 1563.2(7)
_cod_database_code 7225023

loop_
_symmetry_equiv_pos_as_xyz
'x, y, z'
'-x, -y, -z'

loop_
_atom_site_label
_atom_site_type_symbol
_atom_site_fract_x
_atom_site_fract_y
_atom_site_fract_z
_atom_site_U_iso_or_equiv
_atom_site_adp_type
_atom_site_occupancy
_atom_site_symmetry_multiplicity
_atom_site_calc_flag
_atom_site_refinement_flags
_atom_site_disorder_assembly
_atom_site_disorder_group
C1 C 0.5101(8) 0.4117(6) -0.0838(7) 0.084(2) Uani 1 1 d . . .
H1 H 0.4392 0.3857 -0.0240 0.101 Uiso 1 1 calc R . .
C2 C 0.5202(11) 0.5293(7) -0.1726(8) 0.102(3) Uani 1 1 d . . .
H2 H 0.4534 0.5803 -0.1727 0.123 Uiso 1 1 calc R . .
C3 C 0.6202(14) 0.5695(9) -0.2551(9) 0.119(4) Uani 1 1 d . . .
H3 H 0.6231 0.6483 -0.3128 0.143 Uiso 1 1 calc R . .
C4 C 0.7238(11) 0.4971(11) -0.2594(8) 0.117(4) Uani 1 1 d . . .
H4 H 0.7964 0.5263 -0.3174 0.141 Uiso 1 1 calc R . .
C5 C 0.7116(8) 0.3778(8) -0.1711(6) 0.098(3) Uani 1 1 d . . .
H5 H 0.7780 0.3264 -0.1712 0.117 Uiso 1 1 calc R . .
C6 C 0.6078(6) 0.3351(6) -0.0868(5) 0.0561(17) Uani 1 1 d . . .
C7 C 0.5988(6) 0.2037(6) 0.0052(6) 0.0643(19) Uani 1 1 d . . .
H7A H 0.6055 0.1429 -0.0266 0.077 Uiso 1 1 calc R . .
H7B H 0.6711 0.1979 0.0341 0.077 Uiso 1 1 calc R . .
C8 C 0.4878(6) 0.1416(4) 0.1996(5) 0.0429(15) Uani 1 1 d . . .
C9 C 0.3588(5) 0.0949(5) 0.2730(5) 0.0396(14) Uani 1 1 d . . .
H9 H 0.3228 0.1649 0.2895 0.048 Uiso 1 1 calc R . .
C10 C 0.2915(6) 0.0785(4) 0.1971(5) 0.0420(15) Uani 1 1 d . . .
C11 C 0.1737(6) 0.0243(5) 0.2174(5) 0.0548(17) Uani 1 1 d . . .
H11 H 0.1178 -0.0072 0.2871 0.066 Uiso 1 1 calc R . .
C12 C 0.1427(7) 0.0190(6) 0.1291(6) 0.066(2) Uani 1 1 d . . .
C13 C 0.2219(7) 0.0651(6) 0.0255(6) 0.065(2) Uani 1 1 d . . .
H13 H 0.1961 0.0602 -0.0316 0.078 Uiso 1 1 calc R . .
C14 C 0.3399(7) 0.1188(5) 0.0053(5) 0.0571(18) Uani 1 1 d . . .
H14 H 0.3957 0.1503 -0.0645 0.068 Uiso 1 1 calc R . .
C15 C 0.3711(6) 0.1234(5) 0.0942(5) 0.0425(15) Uani 1 1 d . . .
C16 C 0.3445(5) -0.0181(4) 0.3818(5) 0.0393(15) Uani 1 1 d . . .
C17 C 0.2989(5) -0.0224(5) 0.4825(5) 0.0407(15) Uani 1 1 d . . .
C18 C 0.2480(5) 0.0736(4) 0.5209(5) 0.0400(14) Uani 1 1 d . A .
C19 C 0.1475(5) 0.1392(5) 0.4898(5) 0.0491(16) Uani 1 1 d . . .
H19 H 0.1100 0.1208 0.4444 0.059 Uiso 1 1 calc R . .
C20 C 0.1022(6) 0.2306(6) 0.5244(6) 0.0650(19) Uani 1 1 d . A .
H20 H 0.0349 0.2740 0.5021 0.078 Uiso 1 1 calc R . .
C21 C 0.1558(7) 0.2582(5) 0.5917(5) 0.0622(19) Uani 1 1 d D . .
C23 C 0.2538(7) 0.1932(6) 0.6241(6) 0.067(2) Uani 1 1 d . A .
H23 H 0.2898 0.2113 0.6705 0.080 Uiso 1 1 calc R . .
C24 C 0.3004(6) 0.1020(5) 0.5901(5) 0.0553(17) Uani 1 1 d . . .
H24 H 0.3674 0.0589 0.6133 0.066 Uiso 1 1 calc R A .
C25 C 0.0944(8) -0.2582(8) 0.8872(8) 0.094(3) Uani 1 1 d . . .
H25 H 0.1720 -0.2133 0.8647 0.112 Uiso 1 1 calc R . .
C26 C 0.0240(12) -0.2965(12) 0.9937(10) 0.142(4) Uani 1 1 d . . .
H26 H 0.0540 -0.2774 1.0427 0.170 Uiso 1 1 calc R . .
C27 C -0.0948(13) -0.3655(11) 1.0299(10) 0.135(5) Uani 1 1 d . . .
H27 H -0.1438 -0.3933 1.1022 0.162 Uiso 1 1 calc R . .
C28 C -0.1336(12) -0.3890(10) 0.9533(14) 0.135(4) Uani 1 1 d . . .
H28 H -0.2108 -0.4339 0.9741 0.162 Uiso 1 1 calc R . .
C29 C -0.0631(9) -0.3488(8) 0.8484(11) 0.106(3) Uani 1 1 d . . .
H29 H -0.0935 -0.3648 0.7981 0.128 Uiso 1 1 calc R . .
C30 C 0.0538(7) -0.2841(6) 0.8142(7) 0.069(2) Uani 1 1 d . . .
C31 C 0.1194(7) -0.2422(5) 0.6995(6) 0.0613(19) Uani 1 1 d . . .
C32 C 0.3802(5) -0.1424(5) 0.3922(5) 0.0394(14) Uani 1 1 d . . .
C33 C 0.3502(5) -0.2197(5) 0.5015(5) 0.0435(16) Uani 1 1 d . . .
C34 C 0.3588(6) -0.3598(4) 0.5529(5) 0.0590(18) Uani 1 1 d . . .
H34A H 0.2880 -0.3997 0.6169 0.071 Uiso 1 1 calc R . .
H34B H 0.4357 -0.3789 0.5760 0.071 Uiso 1 1 calc R . .
C35 C 0.3579(7) -0.4080(5) 0.4667(6) 0.064(2) Uani 1 1 d . . .
H35A H 0.3770 -0.4959 0.4933 0.077 Uiso 1 1 calc R . .
H35B H 0.2745 -0.4039 0.4554 0.077 Uiso 1 1 calc R . .
C36 C 0.4510(7) -0.3332(5) 0.3595(6) 0.0621(19) Uani 1 1 d . . .
H36A H 0.4413 -0.3627 0.3057 0.075 Uiso 1 1 calc R . .
H36B H 0.5351 -0.3490 0.3686 0.075 Uiso 1 1 calc R . .
C37 C 0.4387(6) -0.1897(5) 0.3140(6) 0.0499(16) Uani 1 1 d . . .
Cl1 Cl -0.0041(2) -0.0521(2) 0.15164(19) 0.1273(11) Uani 1 1 d . . .
N1 N 0.4892(4) 0.1667(4) 0.0948(4) 0.0432(12) Uani 1 1 d . . .
N2 N 0.2433(5) -0.1951(4) 0.6658(4) 0.0500(14) Uani 1 1 d . . .
H2A H 0.2814 -0.1958 0.7128 0.060 Uiso 1 1 calc R . .
N3 N 0.3043(5) -0.1471(4) 0.5562(4) 0.0464(13) Uani 1 1 d . . .
O1 O 0.5820(4) 0.1610(3) 0.2265(4) 0.0703(14) Uani 1 1 d . . .
O3 O 0.0734(5) -0.2517(5) 0.6310(5) 0.0960(18) Uani 1 1 d . . .
O4 O 0.4833(5) -0.1233(4) 0.2161(4) 0.0760(15) Uani 1 1 d . . .
O2 O 0.090(3) 0.352(3) 0.614(3) 0.086(4) Uani 0.479(9) 1 d PD A 1
C22 C 0.1147(18) 0.3703(16) 0.7027(14) 0.102(4) Uani 0.479(9) 1 d PD A 1
H22A H 0.0899 0.2936 0.7687 0.153 Uiso 0.479(9) 1 calc PR A 1
H22B H 0.0679 0.4373 0.7128 0.153 Uiso 0.479(9) 1 calc PR A 1
H22C H 0.2029 0.3920 0.6866 0.153 Uiso 0.479(9) 1 calc PR A 1
O2' O 0.132(2) 0.342(3) 0.641(2) 0.086(4) Uani 0.521(9) 1 d PD A 2
C22' C 0.0234(13) 0.4071(14) 0.6232(15) 0.102(4) Uani 0.521(9) 1 d PD A 2
H22D H 0.0358 0.4585 0.5460 0.153 Uiso 0.521(9) 1 calc PR A 2
H22E H 0.0083 0.4599 0.6623 0.153 Uiso 0.521(9) 1 calc PR A 2
H22F H -0.0475 0.3468 0.6495 0.153 Uiso 0.521(9) 1 calc PR A 2

loop_
_atom_site_aniso_label
_atom_site_aniso_U_11
_atom_site_aniso_U_22
_atom_site_aniso_U_33
_atom_site_aniso_U_23
_atom_site_aniso_U_13
_atom_site_aniso_U_12
C1 0.122(7) 0.050(4) 0.074(6) -0.022(4) -0.021(5) 0.007(4)
C2 0.172(10) 0.038(4) 0.073(7) -0.007(5) -0.021(7) 0.006(5)
C3 0.203(14) 0.067(6) 0.079(8) -0.010(6) -0.051(10) -0.061(8)
C4 0.117(9) 0.141(9) 0.051(6) -0.002(7) -0.004(6) -0.081(7)
C5 0.092(6) 0.120(7) 0.047(5) -0.001(5) -0.015(5) -0.041(5)
C6 0.062(4) 0.058(4) 0.036(4) -0.009(3) -0.008(4) -0.026(4)
C7 0.061(5) 0.063(4) 0.059(5) -0.012(4) -0.023(4) 0.007(3)
C8 0.055(4) 0.032(3) 0.041(4) -0.010(3) -0.022(4) 0.007(3)
C9 0.054(4) 0.032(3) 0.035(4) -0.012(3) -0.021(3) 0.009(3)
C10 0.058(4) 0.028(3) 0.034(4) -0.003(3) -0.021(3) 0.009(3)
C11 0.063(4) 0.056(4) 0.043(4) -0.013(3) -0.023(4) 0.001(3)
C12 0.078(5) 0.061(4) 0.056(5) -0.009(4) -0.034(5) -0.016(4)
C13 0.091(6) 0.061(4) 0.051(5) -0.019(4) -0.041(5) 0.001(4)
C14 0.082(5) 0.046(3) 0.044(4) -0.013(3) -0.030(4) 0.017(3)
C15 0.055(4) 0.033(3) 0.044(4) -0.013(3) -0.029(4) 0.016(3)
C16 0.052(4) 0.034(3) 0.036(4) -0.008(3) -0.028(3) 0.005(3)
C17 0.058(4) 0.038(3) 0.027(4) -0.006(3) -0.025(3) 0.003(3)
C18 0.049(4) 0.035(3) 0.035(4) -0.011(3) -0.017(3) 0.006(3)
C19 0.052(4) 0.052(3) 0.042(4) -0.018(3) -0.015(3) 0.010(3)
C20 0.066(5) 0.063(4) 0.059(5) -0.020(4) -0.018(4) 0.025(3)
C21 0.087(5) 0.039(3) 0.052(5) -0.020(3) -0.004(4) 0.006(3)
C23 0.084(5) 0.053(4) 0.077(6) -0.035(4) -0.031(5) -0.001(4)
C24 0.064(4) 0.051(3) 0.064(5) -0.027(3) -0.033(4) 0.010(3)
C25 0.067(6) 0.134(7) 0.063(6) -0.024(6) -0.018(5) 0.002(5)
C26 0.117(10) 0.195(11) 0.082(9) -0.029(8) -0.031(8) 0.036(9)
C27 0.114(11) 0.118(9) 0.095(10) -0.004(7) 0.023(8) 0.051(8)
C28 0.087(8) 0.100(7) 0.153(14) -0.014(9) 0.004(10) 0.016(6)
C29 0.077(7) 0.076(6) 0.140(10) -0.023(6) -0.023(7) 0.009(5)
C30 0.051(5) 0.058(4) 0.076(6) -0.004(4) -0.025(5) 0.006(3)
C31 0.075(5) 0.051(4) 0.057(5) -0.011(4) -0.037(5) 0.010(3)
C32 0.055(4) 0.037(3) 0.034(4) -0.016(3) -0.025(3) 0.012(3)
C33 0.060(4) 0.038(3) 0.045(4) -0.019(3) -0.032(3) 0.014(3)
C34 0.086(5) 0.031(3) 0.059(5) -0.010(3) -0.032(4) 0.010(3)
C35 0.096(5) 0.035(3) 0.070(5) -0.019(4) -0.044(5) 0.015(3)
C36 0.094(5) 0.037(3) 0.059(5) -0.017(3) -0.033(5) 0.009(3)
C37 0.063(4) 0.039(3) 0.049(5) -0.015(3) -0.025(4) 0.011(3)
Cl1 0.119(2) 0.157(2) 0.0872(18) -0.0138(15) -0.0498(16) -0.0712(16)
N1 0.040(3) 0.043(3) 0.034(3) -0.004(2) -0.008(3) 0.002(2)
N2 0.060(3) 0.046(3) 0.049(4) -0.011(3) -0.036(3) 0.003(2)
N3 0.070(3) 0.041(3) 0.020(3) 0.001(2) -0.023(3) 0.000(2)
O1 0.073(3) 0.057(3) 0.081(4) -0.012(2) -0.049(3) -0.002(2)
O3 0.090(4) 0.127(4) 0.089(4) -0.041(3) -0.058(4) -0.004(3)
O4 0.116(4) 0.052(3) 0.045(3) -0.016(3) -0.007(3) 0.023(3)
O2 0.119(17) 0.060(5) 0.087(14) -0.047(8) -0.016(7) 0.025(7)
C22 0.105(10) 0.076(8) 0.125(13) -0.061(8) -0.001(8) 0.024(7)
O2' 0.119(17) 0.060(5) 0.087(14) -0.047(8) -0.016(7) 0.025(7)
C22' 0.105(10) 0.076(8) 0.125(13) -0.061(8) -0.001(8) 0.024(7)

loop_
_atom_type_symbol
_atom_type_description
_atom_type_scat_dispersion_real
_atom_type_scat_dispersion_imag
_atom_type_scat_source
C C 0.0033 0.0016 'International Tables Vol C Tables 4.2.6.8 and 6.1.1.4'
H H 0.0000 0.0000 'International Tables Vol C Tables 4.2.6.8 and 6.1.1.4'
N N 0.0061 0.0033 'International Tables Vol C Tables 4.2.6.8 and 6.1.1.4'
O O 0.0106 0.0060 'International Tables Vol C Tables 4.2.6.8 and 6.1.1.4'
Cl Cl 0.1484 0.1585 'International Tables Vol C Tables 4.2.6.8 and 6.1.1.4'

loop_
_geom_angle_atom_site_label_1
_geom_angle_atom_site_label_2
_geom_angle_atom_site_label_3
_geom_angle
C6 C1 C2 118.4(8)
C6 C1 H1 120.8
C2 C1 H1 120.8
C3 C2 C1 121.9(10)
C3 C2 H2 119.1
C1 C2 H2 119.1
C2 C3 C4 121.7(10)
C2 C3 H3 119.2
C4 C3 H3 119.2
C3 C4 C5 116.0(10)
C3 C4 H4 122.0
C5 C4 H4 122.0
C6 C5 C4 122.5(9)
C6 C5 H5 118.7
C4 C5 H5 118.7
C5 C6 C1 119.4(7)
C5 C6 C7 120.1(7)
C1 C6 C7 120.4(6)
N1 C7 C6 117.3(5)
N1 C7 H7A 108.0
C6 C7 H7A 108.0
N1 C7 H7B 108.0
C6 C7 H7B 108.0
H7A C7 H7B 107.2
O1 C8 N1 123.3(6)
O1 C8 C9 126.8(5)
N1 C8 C9 109.9(5)
C8 C9 C10 102.0(5)
C8 C9 C16 118.1(4)
C10 C9 C16 115.3(4)
C8 C9 H9 106.9
C10 C9 H9 106.9
C16 C9 H9 106.9
C15 C10 C11 120.2(5)
C15 C10 C9 108.4(5)
C11 C10 C9 131.3(6)
C10 C11 C12 116.6(6)
C10 C11 H11 121.7
C12 C11 H11 121.7
C13 C12 C11 123.2(6)
C13 C12 Cl1 118.6(5)
C11 C12 Cl1 118.2(6)
C12 C13 C14 120.2(6)
C12 C13 H13 119.9
C14 C13 H13 119.9
C13 C14 C15 116.5(6)
C13 C14 H14 121.7
C15 C14 H14 121.7
C10 C15 C14 123.2(6)
C10 C15 N1 110.1(5)
C14 C15 N1 126.6(6)
C17 C16 C32 108.6(5)
C17 C16 C9 127.6(4)
C32 C16 C9 123.8(5)
C16 C17 N3 106.3(4)
C16 C17 C18 132.2(5)
N3 C17 C18 121.5(5)
C19 C18 C24 117.7(5)
C19 C18 C17 121.8(5)
C24 C18 C17 120.5(5)
C20 C19 C18 121.4(5)
C20 C19 H19 119.3
C18 C19 H19 119.3
C21 C20 C19 120.0(6)
C21 C20 H20 120.0
C19 C20 H20 120.0
C23 C21 C20 119.2(5)
C23 C21 O2 133.4(9)
C20 C21 O2 107.4(9)
C23 C21 O2' 106.6(7)
C20 C21 O2' 134.1(8)
O2 C21 O2' 26.7(9)
C21 C23 C24 121.5(5)
C21 C23 H23 119.3
C24 C23 H23 119.3
C23 C24 C18 120.1(5)
C23 C24 H24 119.9
C18 C24 H24 119.9
C30 C25 C26 121.5(9)
C30 C25 H25 119.3
C26 C25 H25 119.3
C25 C26 C27 120.2(11)
C25 C26 H26 119.9
C27 C26 H26 119.9
C28 C27 C26 116.8(13)
C28 C27 H27 121.6
C26 C27 H27 121.6
C29 C28 C27 121.9(13)
C29 C28 H28 119.1
C27 C28 H28 119.1
C28 C29 C30 121.1(11)
C28 C29 H29 119.5
C30 C29 H29 119.5
C25 C30 C29 118.6(9)
C25 C30 C31 124.9(7)
C29 C30 C31 116.4(8)
O3 C31 N2 118.0(7)
O3 C31 C30 123.8(7)
N2 C31 C30 118.1(6)
C33 C32 C37 120.3(5)
C33 C32 C16 107.0(5)
C37 C32 C16 132.7(5)
N3 C33 C32 107.1(4)
N3 C33 C34 125.9(5)
C32 C33 C34 126.9(5)
C33 C34 C35 107.3(5)
C33 C34 H34A 110.3
C35 C34 H34A 110.3
C33 C34 H34B 110.3
C35 C34 H34B 110.3
H34A C34 H34B 108.5
C36 C35 C34 112.1(5)
C36 C35 H35A 109.2
C34 C35 H35A 109.2
C36 C35 H35B 109.2
C34 C35 H35B 109.2
H35A C35 H35B 107.9
C35 C36 C37 114.2(6)
C35 C36 H36A 108.7
C37 C36 H36A 108.7
C35 C36 H36B 108.7
C37 C36 H36B 108.7
H36A C36 H36B 107.6
O4 C37 C32 124.0(5)
O4 C37 C36 119.8(6)
C32 C37 C36 116.1(6)
C8 N1 C15 108.9(5)
C8 N1 C7 124.7(5)
C15 N1 C7 125.0(5)
N3 N2 C31 118.8(5)
N3 N2 H2A 120.6
C31 N2 H2A 120.6
C33 N3 N2 123.8(4)
C33 N3 C17 110.9(5)
N2 N3 C17 123.4(5)
C21 O2 C22 113.9(12)
C21 O2' C22' 112.6(10)
O2' C22' H22D 109.5
O2' C22' H22E 109.5
H22D C22' H22E 109.5
O2' C22' H22F 109.5
H22D C22' H22F 109.5
H22E C22' H22F 109.5

loop_
_geom_bond_atom_site_label_1
_geom_bond_atom_site_label_2
_geom_bond_distance
C1 C6 1.379(9)
C1 C2 1.396(10)
C1 H1 0.9300
C2 C3 1.300(13)
C2 H2 0.9300
C3 C4 1.401(14)
C3 H3 0.9300
C4 C5 1.403(12)
C4 H4 0.9300
C5 C6 1.340(10)
C5 H5 0.9300
C6 C7 1.519(8)
C7 N1 1.419(8)
C7 H7A 0.9700
C7 H7B 0.9700
C8 O1 1.249(6)
C8 N1 1.353(7)
C8 C9 1.486(8)
C9 C10 1.508(7)
C9 C16 1.510(7)
C9 H9 0.9800
C10 C15 1.360(8)
C10 C11 1.377(7)
C11 C12 1.378(8)
C11 H11 0.9300
C12 C13 1.364(10)
C12 Cl1 1.742(7)
C13 C14 1.375(9)
C13 H13 0.9300
C14 C15 1.383(8)
C14 H14 0.9300
C15 N1 1.418(7)
C16 C17 1.335(7)
C16 C32 1.446(7)
C17 N3 1.399(6)
C17 C18 1.463(7)
C18 C19 1.384(7)
C18 C24 1.388(7)
C19 C20 1.370(8)
C19 H19 0.9300
C20 C21 1.368(9)
C20 H20 0.9300
C21 C23 1.363(9)
C21 O2 1.389(5)
C21 O2' 1.389(5)
C23 C24 1.367(8)
C23 H23 0.9300
C24 H24 0.9300
C25 C30 1.345(10)
C25 C26 1.367(13)
C25 H25 0.9300
C26 C27 1.423(16)
C26 H26 0.9300
C27 C28 1.367(15)
C27 H27 0.9300
C28 C29 1.348(15)
C28 H28 0.9300
C29 C30 1.386(10)
C29 H29 0.9300
C30 C31 1.442(10)
C31 O3 1.230(7)
C31 N2 1.380(8)
C32 C33 1.360(7)
C32 C37 1.415(8)
C33 N3 1.359(7)
C33 C34 1.497(7)
C34 C35 1.519(8)
C34 H34A 0.9700
C34 H34B 0.9700
C35 C36 1.493(9)
C35 H35A 0.9700
C35 H35B 0.9700
C36 C37 1.538(8)
C36 H36A 0.9700
C36 H36B 0.9700
C37 O4 1.223(7)
N2 N3 1.367(6)
N2 H2A 0.8600
O2 C22 1.418(5)
C22 H22A 0.9600
C22 H22B 0.9600
C22 H22C 0.9600
O2' C22' 1.418(5)
C22' H22D 0.9600
C22' H22E 0.9600
C22' H22F 0.9600

loop_
_geom_hbond_atom_site_label_D
_geom_hbond_atom_site_label_H
_geom_hbond_atom_site_label_A
_geom_hbond_distance_DH
_geom_hbond_distance_HA
_geom_hbond_distance_DA
_geom_hbond_angle_DHA
_geom_hbond_site_symmetry_A
N2 H2A O1 0.86 2.03 2.853(6) 159.6 2_656
